data_4314489
loop_
_publ_author_name
'Dmitry Pogozhev'
'St\'ephane A. Baudron'
'Mir Wais Hosseini'

_publ_contact_author
; Prof Mir Wais Hosseini
  Laboratoire de Chimie de Coordination Organique, 
  UMR CNRS 7140, Universit\'e Louis Pasteur,
  F-67000 Strasbourg, France 
;
_publ_contact_author_email hosseini@unistra.fr
_publ_contact_author_fax '33 3 68 85 13 23'
_publ_contact_author_phone '33 3 68 85 13 25'
_publ_section_title
;
 Assembly of Heteroleptic Copper Complexes with Silver Salts: From
 Discrete Trinuclear Complexes to Infinite Networks
;
_journal_name_full 'Inorganic Chemistry'
_journal_page_first 331
_journal_page_last 338
_journal_paper_doi 10.1021/ic902057d
_journal_volume 49
_journal_year 2010
_chemical_formula_moiety 'C46 H40 Ag Cu2 N8 O4, 2(C6 H6), F6 Sb'
_chemical_formula_sum 'C58 H52 Ag Cu2 F6 N8 O4 Sb'
_chemical_formula_weight 1395.78
_chemical_name_systematic
;
 ?
;
_space_group_IT_number 2
_symmetry_cell_setting triclinic
_symmetry_space_group_name_Hall '-P 1'
_symmetry_space_group_name_H-M 'P -1'
_atom_sites_solution_hydrogens geom
_atom_sites_solution_primary direct
_atom_sites_solution_secondary difmap
_audit_creation_method SHELXL-97
_cell_angle_alpha 110.1590(10)
_cell_angle_beta 97.3400(10)
_cell_angle_gamma 95.1390(10)
_cell_formula_units_Z 2
_cell_length_a 10.2596(2)
_cell_length_b 15.4490(3)
_cell_length_c 19.2748(4)
_cell_measurement_reflns_used 8654
_cell_measurement_temperature 173(2)
_cell_measurement_theta_max 26.44
_cell_measurement_theta_min 2.39
_cell_volume 2814.97(10)
_computing_cell_refinement 'Bruker SAINT'
_computing_data_collection 'Bruker APEX2'
_computing_data_reduction 'Bruker SAINT'
_computing_molecular_graphics 'Bruker SHELXTL'
_computing_publication_material 'Bruker SHELXTL'
_computing_structure_refinement 'SHELXL-97 (Sheldrick, 2008)'
_computing_structure_solution 'SHELXS-97 (Sheldrick, 2008)'
_diffrn_ambient_temperature 173(2)
_diffrn_measured_fraction_theta_full 0.979
_diffrn_measured_fraction_theta_max 0.979
_diffrn_measurement_device_type 'Bruker APEX-II CCD'
_diffrn_measurement_method '\f and \w scans'
_diffrn_radiation_monochromator graphite
_diffrn_radiation_source 'fine-focus sealed tube'
_diffrn_radiation_type MoK\a
_diffrn_radiation_wavelength 0.71073
_diffrn_reflns_av_R_equivalents 0.0342
_diffrn_reflns_av_sigmaI/netI 0.0489
_diffrn_reflns_limit_h_max 13
_diffrn_reflns_limit_h_min -13
_diffrn_reflns_limit_k_max 20
_diffrn_reflns_limit_k_min -20
_diffrn_reflns_limit_l_max 25
_diffrn_reflns_limit_l_min -24
_diffrn_reflns_number 33360
_diffrn_reflns_theta_full 27.58
_diffrn_reflns_theta_max 27.58
_diffrn_reflns_theta_min 1.14
_exptl_absorpt_coefficient_mu 1.637
_exptl_absorpt_correction_T_max 0.8940
_exptl_absorpt_correction_T_min 0.8033
_exptl_absorpt_correction_type multi-scan
_exptl_absorpt_process_details sadabs
_exptl_crystal_colour orange
_exptl_crystal_density_diffrn 1.647
_exptl_crystal_density_meas ?
_exptl_crystal_density_method 'not measured'
_exptl_crystal_description rod
_exptl_crystal_F_000 1396
_exptl_crystal_size_max 0.14
_exptl_crystal_size_mid 0.08
_exptl_crystal_size_min 0.07
_refine_diff_density_max 1.371
_refine_diff_density_min -0.928
_refine_diff_density_rms 0.169
_refine_ls_extinction_method none
_refine_ls_goodness_of_fit_ref 1.129
_refine_ls_hydrogen_treatment constr
_refine_ls_matrix_type full
_refine_ls_number_parameters 725
_refine_ls_number_reflns 12742
_refine_ls_number_restraints 0
_refine_ls_restrained_S_all 1.129
_refine_ls_R_factor_all 0.0649
_refine_ls_R_factor_gt 0.0452
_refine_ls_shift/su_max 0.001
_refine_ls_shift/su_mean 0.000
_refine_ls_structure_factor_coef Fsqd
_refine_ls_weighting_details 'calc w=1/[\s^2^(Fo^2^)+(0.0536P)^2^+2.9346P] where P=(Fo^2^+2Fc^2^)/3'
_refine_ls_weighting_scheme calc
_refine_ls_wR_factor_gt 0.1070
_refine_ls_wR_factor_ref 0.1332
_reflns_number_gt 9946
_reflns_number_total 12742
_reflns_threshold_expression >2sigma(I)
_cod_data_source_file ic902057d_si_001_08.cif
_cod_data_source_block compound11
_cod_depositor_comments
;
The following automatic conversions were performed:

'_symmetry_cell_setting' value 'Triclinic' changed to 'triclinic'
according to the built-in table from CIF Core dictionary named
'cif_core.dic' version 2.4.1 from 2010-06-29.

Automatic conversion script
Id: cif_fix_values 1646 2011-03-28 12:23:43Z adriana 

The following automatic conversions were performed:

'_exptl_crystal_density_meas' value 'not measured' was changed to '?'
- the value is perceived as not measured.

Automatic conversion script
Id: cif_fix_values 3008 2015-01-20 13:52:24Z robertas 
;
_cod_original_sg_symbol_H-M 'P -1 '
_cod_database_code 4314489

loop_
_symmetry_equiv_pos_as_xyz
'x, y, z'
'-x, -y, -z'

loop_
_atom_site_label
_atom_site_type_symbol
_atom_site_fract_x
_atom_site_fract_y
_atom_site_fract_z
_atom_site_U_iso_or_equiv
_atom_site_adp_type
_atom_site_occupancy
_atom_site_symmetry_multiplicity
_atom_site_calc_flag
_atom_site_refinement_flags
_atom_site_disorder_assembly
_atom_site_disorder_group
C1 C 0.3204(4) 1.0463(3) 0.7903(3) 0.0376(10) Uani 1 1 d . . .
H1 H 0.2793 1.0982 0.8113 0.045 Uiso 1 1 calc R . .
C2 C 0.2584(4) 0.9660(3) 0.7300(3) 0.0384(11) Uani 1 1 d . . .
H2 H 0.1714 0.9552 0.7050 0.046 Uiso 1 1 calc R . .
C3 C 0.3512(4) 0.9069(3) 0.7152(2) 0.0343(10) Uani 1 1 d . . .
H3 H 0.3399 0.8486 0.6774 0.041 Uiso 1 1 calc R . .
C4 C 0.4687(4) 0.9514(3) 0.7686(2) 0.0279(9) Uani 1 1 d . . .
C5 C 0.5869(4) 0.9162(3) 0.7761(2) 0.0288(9) Uani 1 1 d . . .
C6 C 0.6985(4) 0.9609(3) 0.8319(2) 0.0304(9) Uani 1 1 d . . .
C7 C 0.8139(4) 0.9235(3) 0.8479(3) 0.0362(10) Uani 1 1 d . . .
H7 H 0.8324 0.8641 0.8223 0.043 Uiso 1 1 calc R . .
C8 C 0.8935(5) 0.9909(3) 0.9080(3) 0.0431(12) Uani 1 1 d . . .
H8 H 0.9767 0.9863 0.9309 0.052 Uiso 1 1 calc R . .
C9 C 0.8261(4) 1.0678(3) 0.9284(3) 0.0385(11) Uani 1 1 d . . .
H9 H 0.8588 1.1235 0.9679 0.046 Uiso 1 1 calc R . .
C10 C 0.6001(4) 0.8220(3) 0.7227(2) 0.0294(9) Uani 1 1 d . . .
C11 C 0.5146(4) 0.7430(3) 0.7171(2) 0.0328(9) Uani 1 1 d . . .
H11 H 0.4477 0.7497 0.7460 0.039 Uiso 1 1 calc R . .
C12 C 0.5283(4) 0.6551(3) 0.6690(2) 0.0327(9) Uani 1 1 d . . .
H12 H 0.4707 0.6033 0.6656 0.039 Uiso 1 1 calc R . .
C13 C 0.6282(4) 0.6452(3) 0.6262(2) 0.0264(8) Uani 1 1 d . . .
C14 C 0.7126(4) 0.7228(3) 0.6305(2) 0.0304(9) Uani 1 1 d . . .
H14 H 0.7791 0.7162 0.6012 0.036 Uiso 1 1 calc R . .
C15 C 0.6977(4) 0.8101(3) 0.6786(2) 0.0304(9) Uani 1 1 d . . .
H15 H 0.7546 0.8619 0.6812 0.036 Uiso 1 1 calc R . .
C16 C 0.5968(4) 0.4731(3) 0.5823(3) 0.0323(9) Uani 1 1 d . . .
H16 H 0.5460 0.4675 0.6176 0.039 Uiso 1 1 calc R . .
C17 C 0.7134(4) 0.5340(3) 0.5187(3) 0.0358(10) Uani 1 1 d . . .
H17 H 0.7574 0.5759 0.5016 0.043 Uiso 1 1 calc R . .
C18 C 0.7044(4) 0.4399(3) 0.4904(3) 0.0367(10) Uani 1 1 d . . .
H18 H 0.7422 0.4061 0.4499 0.044 Uiso 1 1 calc R . .
C19 C 0.3592(5) 1.3627(3) 0.9123(3) 0.0468(12) Uani 1 1 d . . .
H19A H 0.3748 1.3860 0.8734 0.070 Uiso 1 1 calc R . .
H19B H 0.3543 1.4138 0.9572 0.070 Uiso 1 1 calc R . .
H19C H 0.2770 1.3209 0.8965 0.070 Uiso 1 1 calc R . .
C20 C 0.4711(5) 1.3115(3) 0.9275(3) 0.0368(10) Uani 1 1 d . . .
C21 C 0.5796(5) 1.3582(3) 0.9832(3) 0.0431(12) Uani 1 1 d . . .
H21 H 0.5764 1.4195 1.0132 0.052 Uiso 1 1 calc R . .
C22 C 0.6922(5) 1.3194(3) 0.9972(3) 0.0390(11) Uani 1 1 d . . .
C23 C 0.8075(5) 1.3776(3) 1.0558(3) 0.0541(14) Uani 1 1 d . . .
H23A H 0.8191 1.3537 1.0957 0.081 Uiso 1 1 calc R . .
H23B H 0.7905 1.4409 1.0753 0.081 Uiso 1 1 calc R . .
H23C H 0.8865 1.3754 1.0338 0.081 Uiso 1 1 calc R . .
C24 C 0.2183(5) -0.5598(3) 0.0799(3) 0.0395(11) Uani 1 1 d . . .
H24 H 0.1848 -0.6179 0.0436 0.047 Uiso 1 1 calc R . .
C25 C 0.1566(5) -0.4803(3) 0.0904(3) 0.0407(11) Uani 1 1 d . . .
H25 H 0.0778 -0.4759 0.0629 0.049 Uiso 1 1 calc R . .
C26 C 0.2356(4) -0.4103(3) 0.1492(3) 0.0371(10) Uani 1 1 d . . .
H26 H 0.2201 -0.3489 0.1693 0.044 Uiso 1 1 calc R . .
C27 C 0.3449(4) -0.4480(3) 0.1738(2) 0.0298(9) Uani 1 1 d . . .
C28 C 0.4483(4) -0.4030(3) 0.2340(2) 0.0276(8) Uani 1 1 d . . .
C29 C 0.5573(4) -0.4426(3) 0.2534(2) 0.0284(9) Uani 1 1 d . . .
C30 C 0.6616(4) -0.4015(3) 0.3156(2) 0.0322(9) Uani 1 1 d . . .
H30 H 0.6700 -0.3422 0.3519 0.039 Uiso 1 1 calc R . .
C31 C 0.7473(4) -0.4646(3) 0.3124(3) 0.0381(10) Uani 1 1 d . . .
H31 H 0.8255 -0.4565 0.3456 0.046 Uiso 1 1 calc R . .
C32 C 0.6946(4) -0.5448(3) 0.2490(3) 0.0355(10) Uani 1 1 d . . .
H32 H 0.7340 -0.5987 0.2337 0.043 Uiso 1 1 calc R . .
C33 C 0.4400(4) -0.3044(3) 0.2799(2) 0.0285(9) Uani 1 1 d . . .
C34 C 0.3338(4) -0.2821(3) 0.3172(2) 0.0313(9) Uani 1 1 d . . .
H34 H 0.2678 -0.3293 0.3140 0.038 Uiso 1 1 calc R . .
C35 C 0.3245(4) -0.1907(3) 0.3592(3) 0.0331(9) Uani 1 1 d . . .
H35 H 0.2532 -0.1769 0.3846 0.040 Uiso 1 1 calc R . .
C36 C 0.4215(4) -0.1197(3) 0.3635(2) 0.0276(8) Uani 1 1 d . . .
C37 C 0.5285(4) -0.1406(3) 0.3265(3) 0.0353(10) Uani 1 1 d . . .
H37 H 0.5941 -0.0933 0.3293 0.042 Uiso 1 1 calc R . .
C38 C 0.5369(4) -0.2326(3) 0.2851(3) 0.0350(10) Uani 1 1 d . . .
H38 H 0.6088 -0.2466 0.2604 0.042 Uiso 1 1 calc R . .
C39 C 0.5056(4) 0.0487(3) 0.4257(2) 0.0330(9) Uani 1 1 d . . .
H39 H 0.5895 0.0458 0.4124 0.040 Uiso 1 1 calc R . .
C40 C 0.3043(5) 0.0071(3) 0.4386(3) 0.0409(11) Uani 1 1 d . . .
H40 H 0.2242 -0.0281 0.4359 0.049 Uiso 1 1 calc R . .
C41 C 0.3379(5) 0.1000(3) 0.4743(3) 0.0401(11) Uani 1 1 d . . .
H41 H 0.2839 0.1400 0.5007 0.048 Uiso 1 1 calc R . .
C42 C 0.2132(5) -0.8690(3) -0.0268(3) 0.0517(14) Uani 1 1 d . . .
H42A H 0.1410 -0.8720 -0.0001 0.078 Uiso 1 1 calc R . .
H42B H 0.2311 -0.9309 -0.0525 0.078 Uiso 1 1 calc R . .
H42C H 0.1897 -0.8402 -0.0626 0.078 Uiso 1 1 calc R . .
C43 C 0.3355(5) -0.8124(3) 0.0280(3) 0.0403(11) Uani 1 1 d . . .
C44 C 0.4468(5) -0.8522(3) 0.0391(3) 0.0432(12) Uani 1 1 d . . .
H44 H 0.4458 -0.9145 0.0101 0.052 Uiso 1 1 calc R . .
C45 C 0.5618(5) -0.8056(3) 0.0909(3) 0.0371(10) Uani 1 1 d . . .
C46 C 0.6753(5) -0.8572(3) 0.1016(3) 0.0473(13) Uani 1 1 d . . .
H46A H 0.7572 -0.8210 0.1027 0.071 Uiso 1 1 calc R . .
H46B H 0.6638 -0.9160 0.0608 0.071 Uiso 1 1 calc R . .
H46C H 0.6776 -0.8676 0.1480 0.071 Uiso 1 1 calc R . .
N1 N 0.4457(3) 1.0390(2) 0.81395(19) 0.0301(8) Uani 1 1 d . . .
N2 N 0.7082(4) 1.0513(2) 0.8838(2) 0.0327(8) Uani 1 1 d . . .
N3 N 0.6448(3) 0.5553(2) 0.57753(19) 0.0271(7) Uani 1 1 d . . .
N4 N 0.6318(4) 0.4022(2) 0.5301(2) 0.0366(9) Uani 1 1 d . . .
N5 N 0.3316(3) -0.5420(2) 0.1287(2) 0.0319(8) Uani 1 1 d . . .
N6 N 0.5801(3) -0.5328(2) 0.21367(19) 0.0287(7) Uani 1 1 d . . .
N7 N 0.4114(3) -0.0254(2) 0.4067(2) 0.0294(7) Uani 1 1 d . . .
N8 N 0.4645(4) 0.1261(2) 0.4656(2) 0.0328(8) Uani 1 1 d . . .
O1 O 0.4569(3) 1.2256(2) 0.88611(17) 0.0382(7) Uani 1 1 d . . .
O2 O 0.7077(3) 1.2353(2) 0.96292(18) 0.0399(8) Uani 1 1 d . . .
O3 O 0.3236(3) -0.7273(2) 0.06153(18) 0.0412(8) Uani 1 1 d . . .
O4 O 0.5785(3) -0.7191(2) 0.13149(17) 0.0366(7) Uani 1 1 d . . .
Cu1 Cu 0.57819(5) 1.13789(3) 0.88822(3) 0.03157(13) Uani 1 1 d . . .
Cu2 Cu 0.45584(5) -0.63054(3) 0.13254(3) 0.03103(13) Uani 1 1 d . . .
Ag1 Ag 0.56011(4) 0.26200(2) 0.50162(2) 0.04047(11) Uani 1 1 d . . .
Sb1 Sb 0.96212(3) 0.22899(2) 0.496565(17) 0.03341(9) Uani 1 1 d . . .
F1 F 0.9025(3) 0.2932(2) 0.58529(16) 0.0517(7) Uani 1 1 d . . .
F2 F 1.0215(3) 0.1654(2) 0.40718(16) 0.0526(7) Uani 1 1 d . . .
F3 F 1.1214(4) 0.2244(3) 0.5518(2) 0.0955(15) Uani 1 1 d . . .
F4 F 1.0361(4) 0.3427(2) 0.4952(2) 0.0803(12) Uani 1 1 d . . .
F5 F 0.8054(3) 0.2392(3) 0.4411(2) 0.0803(12) Uani 1 1 d . . .
F6 F 0.8855(5) 0.1180(2) 0.4988(3) 0.1082(18) Uani 1 1 d . . .
C47 C -0.0201(7) 0.7338(5) 0.2038(5) 0.082(2) Uani 1 1 d . . .
H47 H -0.0329 0.6710 0.1735 0.099 Uiso 1 1 calc R . .
C48 C 0.0485(7) 0.7990(6) 0.1831(4) 0.075(2) Uani 1 1 d . . .
H48 H 0.0807 0.7806 0.1380 0.090 Uiso 1 1 calc R . .
C49 C 0.0692(7) 0.8889(5) 0.2277(5) 0.077(2) Uani 1 1 d . . .
H49 H 0.1180 0.9319 0.2136 0.093 Uiso 1 1 calc R . .
C50 C 0.0217(7) 0.9186(6) 0.2920(5) 0.080(2) Uani 1 1 d . . .
H50 H 0.0369 0.9816 0.3217 0.096 Uiso 1 1 calc R . .
C51 C -0.0483(8) 0.8572(7) 0.3136(5) 0.088(2) Uani 1 1 d . . .
H51 H -0.0823 0.8784 0.3580 0.105 Uiso 1 1 calc R . .
C52 C -0.0704(6) 0.7631(7) 0.2709(5) 0.086(3) Uani 1 1 d . . .
H52 H -0.1174 0.7206 0.2863 0.103 Uiso 1 1 calc R . .
C53 C -0.0726(5) 0.5431(4) 0.6823(3) 0.0558(14) Uani 1 1 d . . .
H53 H -0.0991 0.4806 0.6527 0.067 Uiso 1 1 calc R . .
C54 C 0.0031(5) 0.5993(5) 0.6568(4) 0.0609(17) Uani 1 1 d . . .
H54 H 0.0273 0.5755 0.6097 0.073 Uiso 1 1 calc R . .
C55 C 0.0433(6) 0.6917(5) 0.7014(5) 0.069(2) Uani 1 1 d . . .
H55 H 0.0958 0.7299 0.6846 0.083 Uiso 1 1 calc R . .
C56 C 0.0068(6) 0.7271(5) 0.7699(4) 0.071(2) Uani 1 1 d . . .
H56 H 0.0343 0.7895 0.7997 0.085 Uiso 1 1 calc R . .
C57 C -0.0715(6) 0.6705(5) 0.7955(4) 0.0662(17) Uani 1 1 d . . .
H57 H -0.0978 0.6946 0.8420 0.079 Uiso 1 1 calc R . .
C58 C -0.1095(6) 0.5787(4) 0.7512(4) 0.0612(15) Uani 1 1 d . . .
H58 H -0.1609 0.5401 0.7682 0.073 Uiso 1 1 calc R . .

loop_
_atom_site_aniso_label
_atom_site_aniso_U_11
_atom_site_aniso_U_22
_atom_site_aniso_U_33
_atom_site_aniso_U_23
_atom_site_aniso_U_13
_atom_site_aniso_U_12
C1 0.034(2) 0.037(2) 0.041(3) 0.011(2) 0.004(2) 0.0084(19)
C2 0.029(2) 0.039(2) 0.040(3) 0.009(2) -0.0014(19) 0.0037(18)
C3 0.031(2) 0.031(2) 0.032(2) 0.0055(18) -0.0019(18) -0.0013(17)
C4 0.029(2) 0.0243(19) 0.026(2) 0.0048(16) 0.0050(16) -0.0002(16)
C5 0.033(2) 0.027(2) 0.026(2) 0.0094(17) 0.0052(17) 0.0026(16)
C6 0.032(2) 0.028(2) 0.028(2) 0.0063(17) 0.0013(17) 0.0030(17)
C7 0.035(2) 0.033(2) 0.037(3) 0.0089(19) 0.0008(19) 0.0062(18)
C8 0.039(3) 0.046(3) 0.038(3) 0.011(2) -0.005(2) 0.005(2)
C9 0.033(2) 0.040(2) 0.032(2) 0.003(2) -0.0026(19) -0.0015(19)
C10 0.030(2) 0.026(2) 0.027(2) 0.0053(17) 0.0004(17) 0.0025(16)
C11 0.032(2) 0.033(2) 0.029(2) 0.0062(18) 0.0089(18) 0.0022(18)
C12 0.032(2) 0.026(2) 0.037(2) 0.0078(18) 0.0080(18) -0.0016(17)
C13 0.0234(19) 0.0267(19) 0.029(2) 0.0095(17) 0.0029(16) 0.0054(15)
C14 0.028(2) 0.031(2) 0.032(2) 0.0109(18) 0.0059(17) 0.0048(17)
C15 0.029(2) 0.025(2) 0.035(2) 0.0091(18) 0.0054(18) 0.0014(16)
C16 0.032(2) 0.026(2) 0.037(2) 0.0083(18) 0.0071(18) 0.0069(17)
C17 0.034(2) 0.033(2) 0.037(2) 0.007(2) 0.0099(19) 0.0045(18)
C18 0.033(2) 0.033(2) 0.040(3) 0.005(2) 0.0116(19) 0.0068(18)
C19 0.059(3) 0.034(2) 0.048(3) 0.013(2) 0.011(3) 0.014(2)
C20 0.051(3) 0.031(2) 0.032(2) 0.0129(19) 0.014(2) 0.006(2)
C21 0.055(3) 0.023(2) 0.044(3) 0.005(2) 0.009(2) -0.001(2)
C22 0.047(3) 0.028(2) 0.037(3) 0.009(2) 0.007(2) -0.0087(19)
C23 0.055(3) 0.039(3) 0.051(3) 0.002(2) 0.002(3) -0.013(2)
C24 0.036(2) 0.040(3) 0.032(2) 0.005(2) -0.0015(19) -0.001(2)
C25 0.037(2) 0.043(3) 0.039(3) 0.015(2) -0.003(2) 0.004(2)
C26 0.035(2) 0.035(2) 0.041(3) 0.014(2) 0.003(2) 0.0090(19)
C27 0.032(2) 0.031(2) 0.026(2) 0.0086(17) 0.0062(17) 0.0028(17)
C28 0.0253(19) 0.026(2) 0.031(2) 0.0093(17) 0.0080(16) 0.0008(15)
C29 0.0257(19) 0.025(2) 0.029(2) 0.0038(17) 0.0046(16) -0.0013(15)
C30 0.031(2) 0.030(2) 0.029(2) 0.0046(18) 0.0003(17) 0.0022(17)
C31 0.029(2) 0.036(2) 0.041(3) 0.008(2) -0.0007(19) 0.0017(18)
C32 0.031(2) 0.032(2) 0.039(3) 0.009(2) 0.0024(19) 0.0064(18)
C33 0.026(2) 0.026(2) 0.030(2) 0.0069(17) 0.0024(16) 0.0048(16)
C34 0.031(2) 0.026(2) 0.037(2) 0.0128(18) 0.0065(18) 0.0008(17)
C35 0.030(2) 0.032(2) 0.040(3) 0.0125(19) 0.0128(18) 0.0094(17)
C36 0.031(2) 0.0244(19) 0.027(2) 0.0084(17) 0.0049(16) 0.0069(16)
C37 0.033(2) 0.029(2) 0.041(3) 0.0097(19) 0.0098(19) -0.0019(17)
C38 0.032(2) 0.031(2) 0.041(3) 0.0092(19) 0.0146(19) 0.0032(18)
C39 0.036(2) 0.029(2) 0.034(2) 0.0111(19) 0.0089(18) 0.0058(18)
C40 0.031(2) 0.035(2) 0.054(3) 0.010(2) 0.010(2) 0.0102(19)
C41 0.037(2) 0.031(2) 0.052(3) 0.011(2) 0.013(2) 0.0154(19)
C42 0.051(3) 0.033(2) 0.054(3) 0.003(2) 0.002(3) -0.012(2)
C43 0.048(3) 0.030(2) 0.038(3) 0.008(2) 0.011(2) -0.006(2)
C44 0.057(3) 0.021(2) 0.043(3) 0.004(2) 0.007(2) -0.004(2)
C45 0.050(3) 0.025(2) 0.034(2) 0.0077(18) 0.011(2) 0.0039(19)
C46 0.058(3) 0.032(2) 0.048(3) 0.009(2) 0.006(2) 0.012(2)
N1 0.0308(18) 0.0257(17) 0.0289(19) 0.0052(15) 0.0020(15) 0.0025(14)
N2 0.0334(19) 0.0291(18) 0.0292(19) 0.0040(15) 0.0029(15) 0.0023(15)
N3 0.0260(17) 0.0218(16) 0.0306(18) 0.0053(14) 0.0050(14) 0.0060(13)
N4 0.033(2) 0.0247(18) 0.048(2) 0.0084(17) 0.0061(17) 0.0060(15)
N5 0.0280(18) 0.0303(18) 0.0301(19) 0.0029(15) 0.0039(15) 0.0007(14)
N6 0.0297(18) 0.0264(17) 0.0282(18) 0.0079(14) 0.0046(14) 0.0032(14)
N7 0.0262(17) 0.0285(17) 0.034(2) 0.0106(15) 0.0063(14) 0.0069(14)
N8 0.037(2) 0.0246(17) 0.035(2) 0.0071(15) 0.0070(16) 0.0095(15)
O1 0.0466(19) 0.0267(15) 0.0345(17) 0.0033(13) 0.0036(14) 0.0063(13)
O2 0.0395(18) 0.0302(16) 0.0389(18) 0.0013(14) 0.0032(14) -0.0007(13)
O3 0.0380(18) 0.0304(16) 0.0439(19) 0.0019(14) 0.0043(14) -0.0020(13)
O4 0.0463(19) 0.0272(15) 0.0303(16) 0.0038(13) 0.0046(14) 0.0044(13)
Cu1 0.0333(3) 0.0250(3) 0.0303(3) 0.0039(2) 0.0030(2) 0.0013(2)
Cu2 0.0313(3) 0.0251(3) 0.0311(3) 0.0044(2) 0.0042(2) 0.0005(2)
Ag1 0.0424(2) 0.02233(17) 0.0519(2) 0.00694(15) 0.00888(17) 0.00520(14)
Sb1 0.02620(15) 0.03581(17) 0.03869(18) 0.01220(13) 0.01112(12) 0.00378(12)
F1 0.0551(18) 0.0518(17) 0.0490(18) 0.0120(14) 0.0269(14) 0.0108(14)
F2 0.0493(17) 0.0591(18) 0.0453(17) 0.0087(14) 0.0200(14) 0.0117(14)
F3 0.067(2) 0.148(4) 0.062(2) 0.015(2) 0.0058(19) 0.061(3)
F4 0.118(3) 0.0523(19) 0.067(2) 0.0186(18) 0.036(2) -0.021(2)
F5 0.054(2) 0.089(3) 0.064(2) -0.0130(19) -0.0116(17) 0.0325(19)
F6 0.173(5) 0.0376(18) 0.129(4) 0.024(2) 0.100(4) 0.007(2)
C47 0.049(4) 0.075(5) 0.124(7) 0.041(5) -0.002(4) 0.020(3)
C48 0.077(5) 0.092(5) 0.083(5) 0.051(5) 0.037(4) 0.036(4)
C49 0.079(5) 0.083(5) 0.097(6) 0.057(5) 0.034(4) 0.031(4)
C50 0.064(4) 0.088(5) 0.095(6) 0.038(5) 0.007(4) 0.035(4)
C51 0.069(5) 0.138(8) 0.085(6) 0.064(6) 0.023(4) 0.046(5)
C52 0.038(3) 0.127(7) 0.139(8) 0.102(7) 0.022(4) 0.015(4)
C53 0.045(3) 0.059(3) 0.063(4) 0.020(3) 0.008(3) 0.020(3)
C54 0.041(3) 0.104(5) 0.063(4) 0.054(4) 0.019(3) 0.031(3)
C55 0.037(3) 0.073(4) 0.119(6) 0.063(5) 0.008(3) 0.013(3)
C56 0.052(4) 0.056(4) 0.092(5) 0.015(4) -0.013(4) 0.018(3)
C57 0.064(4) 0.076(4) 0.054(4) 0.017(3) 0.005(3) 0.019(3)
C58 0.057(4) 0.071(4) 0.068(4) 0.037(3) 0.021(3) 0.011(3)

loop_
_atom_type_symbol
_atom_type_description
_atom_type_scat_dispersion_real
_atom_type_scat_dispersion_imag
_atom_type_scat_source
C C 0.0033 0.0016 'International Tables Vol C Tables 4.2.6.8 and 6.1.1.4'
H H 0.0000 0.0000 'International Tables Vol C Tables 4.2.6.8 and 6.1.1.4'
N N 0.0061 0.0033 'International Tables Vol C Tables 4.2.6.8 and 6.1.1.4'
O O 0.0106 0.0060 'International Tables Vol C Tables 4.2.6.8 and 6.1.1.4'
Cu Cu 0.3201 1.2651 'International Tables Vol C Tables 4.2.6.8 and 6.1.1.4'
Sb Sb -0.5866 1.5461 'International Tables Vol C Tables 4.2.6.8 and 6.1.1.4'
Ag Ag -0.8971 1.1015 'International Tables Vol C Tables 4.2.6.8 and 6.1.1.4'
F F 0.0171 0.0103 'International Tables Vol C Tables 4.2.6.8 and 6.1.1.4'

loop_
_geom_angle_atom_site_label_1
_geom_angle_atom_site_label_2
_geom_angle_atom_site_label_3
_geom_angle
_geom_angle_site_symmetry_1
_geom_angle_site_symmetry_3
_geom_angle_publ_flag
N1 C1 C2 111.7(4) . . ?
N1 C1 H1 124.1 . . ?
C2 C1 H1 124.1 . . ?
C3 C2 C1 106.4(4) . . ?
C3 C2 H2 126.8 . . ?
C1 C2 H2 126.8 . . ?
C2 C3 C4 107.3(4) . . ?
C2 C3 H3 126.4 . . ?
C4 C3 H3 126.4 . . ?
C5 C4 N1 124.3(4) . . ?
C5 C4 C3 127.4(4) . . ?
N1 C4 C3 108.3(4) . . ?
C4 C5 C6 125.4(4) . . ?
C4 C5 C10 119.2(4) . . ?
C6 C5 C10 115.4(4) . . ?
N2 C6 C5 123.8(4) . . ?
N2 C6 C7 108.6(3) . . ?
C5 C6 C7 127.5(4) . . ?
C8 C7 C6 107.2(4) . . ?
C8 C7 H7 126.4 . . ?
C6 C7 H7 126.4 . . ?
C7 C8 C9 106.8(4) . . ?
C7 C8 H8 126.6 . . ?
C9 C8 H8 126.6 . . ?
N2 C9 C8 111.4(4) . . ?
N2 C9 H9 124.3 . . ?
C8 C9 H9 124.3 . . ?
C15 C10 C11 118.2(4) . . ?
C15 C10 C5 121.1(4) . . ?
C11 C10 C5 120.7(4) . . ?
C12 C11 C10 121.0(4) . . ?
C12 C11 H11 119.5 . . ?
C10 C11 H11 119.5 . . ?
C13 C12 C11 119.5(4) . . ?
C13 C12 H12 120.3 . . ?
C11 C12 H12 120.3 . . ?
C12 C13 C14 120.2(4) . . ?
C12 C13 N3 120.1(4) . . ?
C14 C13 N3 119.7(4) . . ?
C15 C14 C13 119.7(4) . . ?
C15 C14 H14 120.1 . . ?
C13 C14 H14 120.1 . . ?
C10 C15 C14 121.4(4) . . ?
C10 C15 H15 119.3 . . ?
C14 C15 H15 119.3 . . ?
N4 C16 N3 111.0(4) . . ?
N4 C16 H16 124.5 . . ?
N3 C16 H16 124.5 . . ?
C18 C17 N3 106.5(4) . . ?
C18 C17 H17 126.8 . . ?
N3 C17 H17 126.8 . . ?
C17 C18 N4 109.9(4) . . ?
C17 C18 H18 125.1 . . ?
N4 C18 H18 125.1 . . ?
C20 C19 H19A 109.5 . . ?
C20 C19 H19B 109.5 . . ?
H19A C19 H19B 109.5 . . ?
C20 C19 H19C 109.5 . . ?
H19A C19 H19C 109.5 . . ?
H19B C19 H19C 109.5 . . ?
O1 C20 C21 124.9(4) . . ?
O1 C20 C19 115.1(4) . . ?
C21 C20 C19 120.1(4) . . ?
C22 C21 C20 124.3(4) . . ?
C22 C21 H21 117.9 . . ?
C20 C21 H21 117.9 . . ?
O2 C22 C21 124.7(4) . . ?
O2 C22 C23 115.2(5) . . ?
C21 C22 C23 120.1(4) . . ?
C22 C23 H23A 109.5 . . ?
C22 C23 H23B 109.5 . . ?
H23A C23 H23B 109.5 . . ?
C22 C23 H23C 109.5 . . ?
H23A C23 H23C 109.5 . . ?
H23B C23 H23C 109.5 . . ?
N5 C24 C25 111.7(4) . . ?
N5 C24 H24 124.1 . . ?
C25 C24 H24 124.1 . . ?
C26 C25 C24 106.2(4) . . ?
C26 C25 H25 126.9 . . ?
C24 C25 H25 126.9 . . ?
C25 C26 C27 107.7(4) . . ?
C25 C26 H26 126.2 . . ?
C27 C26 H26 126.2 . . ?
N5 C27 C28 124.0(4) . . ?
N5 C27 C26 108.2(4) . . ?
C28 C27 C26 127.7(4) . . ?
C29 C28 C27 125.2(4) . . ?
C29 C28 C33 118.4(3) . . ?
C27 C28 C33 116.4(4) . . ?
C28 C29 N6 124.4(3) . . ?
C28 C29 C30 127.4(4) . . ?
N6 C29 C30 108.3(4) . . ?
C31 C30 C29 107.5(4) . . ?
C31 C30 H30 126.3 . . ?
C29 C30 H30 126.3 . . ?
C30 C31 C32 106.8(4) . . ?
C30 C31 H31 126.6 . . ?
C32 C31 H31 126.6 . . ?
N6 C32 C31 110.9(4) . . ?
N6 C32 H32 124.5 . . ?
C31 C32 H32 124.5 . . ?
C34 C33 C38 118.4(4) . . ?
C34 C33 C28 120.6(4) . . ?
C38 C33 C28 121.0(4) . . ?
C35 C34 C33 121.1(4) . . ?
C35 C34 H34 119.5 . . ?
C33 C34 H34 119.5 . . ?
C34 C35 C36 119.8(4) . . ?
C34 C35 H35 120.1 . . ?
C36 C35 H35 120.1 . . ?
C35 C36 C37 119.9(4) . . ?
C35 C36 N7 119.7(4) . . ?
C37 C36 N7 120.3(4) . . ?
C38 C37 C36 119.5(4) . . ?
C38 C37 H37 120.3 . . ?
C36 C37 H37 120.3 . . ?
C37 C38 C33 121.2(4) . . ?
C37 C38 H38 119.4 . . ?
C33 C38 H38 119.4 . . ?
N8 C39 N7 111.7(4) . . ?
N8 C39 H39 124.2 . . ?
N7 C39 H39 124.2 . . ?
C41 C40 N7 106.8(4) . . ?
C41 C40 H40 126.6 . . ?
N7 C40 H40 126.6 . . ?
C40 C41 N8 109.3(4) . . ?
C40 C41 H41 125.4 . . ?
N8 C41 H41 125.4 . . ?
C43 C42 H42A 109.5 . . ?
C43 C42 H42B 109.5 . . ?
H42A C42 H42B 109.5 . . ?
C43 C42 H42C 109.5 . . ?
H42A C42 H42C 109.5 . . ?
H42B C42 H42C 109.5 . . ?
O3 C43 C44 124.9(4) . . ?
O3 C43 C42 113.9(5) . . ?
C44 C43 C42 121.1(4) . . ?
C43 C44 C45 124.6(4) . . ?
C43 C44 H44 117.7 . . ?
C45 C44 H44 117.7 . . ?
O4 C45 C44 124.0(4) . . ?
O4 C45 C46 115.7(4) . . ?
C44 C45 C46 120.2(4) . . ?
C45 C46 H46A 109.5 . . ?
C45 C46 H46B 109.5 . . ?
H46A C46 H46B 109.5 . . ?
C45 C46 H46C 109.5 . . ?
H46A C46 H46C 109.5 . . ?
H46B C46 H46C 109.5 . . ?
C1 N1 C4 106.3(3) . . ?
C1 N1 Cu1 126.7(3) . . ?
C4 N1 Cu1 126.5(3) . . ?
C9 N2 C6 106.0(4) . . ?
C9 N2 Cu1 127.1(3) . . ?
C6 N2 Cu1 126.8(3) . . ?
C16 N3 C17 106.6(3) . . ?
C16 N3 C13 125.6(4) . . ?
C17 N3 C13 127.7(3) . . ?
C16 N4 C18 106.0(4) . . ?
C16 N4 Ag1 126.4(3) . . ?
C18 N4 Ag1 126.6(3) . . ?
C24 N5 C27 106.2(4) . . ?
C24 N5 Cu2 126.3(3) . . ?
C27 N5 Cu2 127.5(3) . . ?
C32 N6 C29 106.5(3) . . ?
C32 N6 Cu2 125.9(3) . . ?
C29 N6 Cu2 126.8(3) . . ?
C39 N7 C40 106.4(4) . . ?
C39 N7 C36 126.7(4) . . ?
C40 N7 C36 126.8(4) . . ?
C39 N8 C41 105.7(4) . . ?
C39 N8 Ag1 128.6(3) . . ?
C41 N8 Ag1 125.5(3) . . ?
C20 O1 Cu1 127.3(3) . . ?
C22 O2 Cu1 127.2(3) . . ?
C43 O3 Cu2 127.6(3) . . ?
C45 O4 Cu2 127.4(3) . . ?
O1 Cu1 O2 91.24(13) . . ?
O1 Cu1 N2 175.16(15) . . ?
O2 Cu1 N2 88.61(14) . . ?
O1 Cu1 N1 88.68(14) . . ?
O2 Cu1 N1 179.06(15) . . ?
N2 Cu1 N1 91.56(14) . . ?
O3 Cu2 O4 91.10(13) . . ?
O3 Cu2 N5 87.68(14) . . ?
O4 Cu2 N5 177.39(14) . . ?
O3 Cu2 N6 173.72(15) . . ?
O4 Cu2 N6 90.09(13) . . ?
N5 Cu2 N6 91.37(14) . . ?
N8 Ag1 N4 171.89(14) . . ?
F6 Sb1 F3 92.4(2) . . ?
F6 Sb1 F4 178.58(18) . . ?
F3 Sb1 F4 88.5(2) . . ?
F6 Sb1 F5 90.4(2) . . ?
F3 Sb1 F5 177.2(2) . . ?
F4 Sb1 F5 88.74(19) . . ?
F6 Sb1 F1 90.01(15) . . ?
F3 Sb1 F1 89.91(15) . . ?
F4 Sb1 F1 88.89(14) . . ?
F5 Sb1 F1 89.95(15) . . ?
F6 Sb1 F2 90.37(15) . . ?
F3 Sb1 F2 90.43(15) . . ?
F4 Sb1 F2 90.73(15) . . ?
F5 Sb1 F2 89.70(15) . . ?
F1 Sb1 F2 179.49(13) . . ?
C48 C47 C52 119.1(7) . . ?
C48 C47 H47 120.5 . . ?
C52 C47 H47 120.5 . . ?
C49 C48 C47 120.1(7) . . ?
C49 C48 H48 119.9 . . ?
C47 C48 H48 119.9 . . ?
C50 C49 C48 121.9(7) . . ?
C50 C49 H49 119.1 . . ?
C48 C49 H49 119.1 . . ?
C49 C50 C51 119.9(8) . . ?
C49 C50 H50 120.1 . . ?
C51 C50 H50 120.1 . . ?
C50 C51 C52 121.0(8) . . ?
C50 C51 H51 119.5 . . ?
C52 C51 H51 119.5 . . ?
C51 C52 C47 118.0(7) . . ?
C51 C52 H52 121.0 . . ?
C47 C52 H52 121.0 . . ?
C54 C53 C58 120.1(6) . . ?
C54 C53 H53 120.0 . . ?
C58 C53 H53 120.0 . . ?
C53 C54 C55 119.5(6) . . ?
C53 C54 H54 120.2 . . ?
C55 C54 H54 120.2 . . ?
C56 C55 C54 120.5(6) . . ?
C56 C55 H55 119.8 . . ?
C54 C55 H55 119.8 . . ?
C55 C56 C57 120.1(6) . . ?
C55 C56 H56 120.0 . . ?
C57 C56 H56 119.9 . . ?
C58 C57 C56 119.0(6) . . ?
C58 C57 H57 120.5 . . ?
C56 C57 H57 120.5 . . ?
C57 C58 C53 120.8(6) . . ?
C57 C58 H58 119.6 . . ?
C53 C58 H58 119.6 . . ?

loop_
_geom_bond_atom_site_label_1
_geom_bond_atom_site_label_2
_geom_bond_distance
_geom_bond_site_symmetry_2
_geom_bond_publ_flag
C1 N1 1.336(5) . ?
C1 C2 1.404(6) . ?
C1 H1 0.9300 . ?
C2 C3 1.366(6) . ?
C2 H2 0.9300 . ?
C3 C4 1.425(5) . ?
C3 H3 0.9300 . ?
C4 C5 1.384(6) . ?
C4 N1 1.395(5) . ?
C5 C6 1.405(5) . ?
C5 C10 1.494(6) . ?
C6 N2 1.396(5) . ?
C6 C7 1.408(6) . ?
C7 C8 1.366(6) . ?
C7 H7 0.9300 . ?
C8 C9 1.392(7) . ?
C8 H8 0.9300 . ?
C9 N2 1.339(5) . ?
C9 H9 0.9300 . ?
C10 C15 1.379(6) . ?
C10 C11 1.400(6) . ?
C11 C12 1.386(6) . ?
C11 H11 0.9300 . ?
C12 C13 1.384(6) . ?
C12 H12 0.9300 . ?
C13 C14 1.386(5) . ?
C13 N3 1.422(5) . ?
C14 C15 1.384(6) . ?
C14 H14 0.9300 . ?
C15 H15 0.9300 . ?
C16 N4 1.321(5) . ?
C16 N3 1.358(5) . ?
C16 H16 0.9300 . ?
C17 C18 1.356(6) . ?
C17 N3 1.371(5) . ?
C17 H17 0.9300 . ?
C18 N4 1.362(6) . ?
C18 H18 0.9300 . ?
C19 C20 1.505(7) . ?
C19 H19A 0.9600 . ?
C19 H19B 0.9600 . ?
C19 H19C 0.9600 . ?
C20 O1 1.275(5) . ?
C20 C21 1.389(7) . ?
C21 C22 1.387(7) . ?
C21 H21 0.9300 . ?
C22 O2 1.273(5) . ?
C22 C23 1.500(6) . ?
C23 H23A 0.9600 . ?
C23 H23B 0.9600 . ?
C23 H23C 0.9600 . ?
C24 N5 1.340(5) . ?
C24 C25 1.396(7) . ?
C24 H24 0.9300 . ?
C25 C26 1.370(6) . ?
C25 H25 0.9300 . ?
C26 C27 1.412(6) . ?
C26 H26 0.9300 . ?
C27 N5 1.396(5) . ?
C27 C28 1.398(5) . ?
C28 C29 1.393(6) . ?
C28 C33 1.491(6) . ?
C29 N6 1.397(5) . ?
C29 C30 1.418(5) . ?
C30 C31 1.362(6) . ?
C30 H30 0.9300 . ?
C31 C32 1.409(6) . ?
C31 H31 0.9300 . ?
C32 N6 1.341(5) . ?
C32 H32 0.9300 . ?
C33 C34 1.385(6) . ?
C33 C38 1.388(6) . ?
C34 C35 1.383(6) . ?
C34 H34 0.9300 . ?
C35 C36 1.386(6) . ?
C35 H35 0.9300 . ?
C36 C37 1.387(6) . ?
C36 N7 1.428(5) . ?
C37 C38 1.386(6) . ?
C37 H37 0.9300 . ?
C38 H38 0.9300 . ?
C39 N8 1.318(5) . ?
C39 N7 1.342(5) . ?
C39 H39 0.9300 . ?
C40 C41 1.349(6) . ?
C40 N7 1.377(6) . ?
C40 H40 0.9300 . ?
C41 N8 1.374(6) . ?
C41 H41 0.9300 . ?
C42 C43 1.511(6) . ?
C42 H42A 0.9600 . ?
C42 H42B 0.9600 . ?
C42 H42C 0.9600 . ?
C43 O3 1.275(5) . ?
C43 C44 1.371(7) . ?
C44 C45 1.400(6) . ?
C44 H44 0.9300 . ?
C45 O4 1.276(5) . ?
C45 C46 1.501(7) . ?
C46 H46A 0.9600 . ?
C46 H46B 0.9600 . ?
C46 H46C 0.9600 . ?
N1 Cu1 1.963(3) . ?
N2 Cu1 1.961(4) . ?
N4 Ag1 2.079(3) . ?
N5 Cu2 1.964(4) . ?
N6 Cu2 1.967(3) . ?
N8 Ag1 2.074(3) . ?
O1 Cu1 1.927(3) . ?
O2 Cu1 1.940(3) . ?
O3 Cu2 1.924(3) . ?
O4 Cu2 1.937(3) . ?
Sb1 F6 1.838(3) . ?
Sb1 F3 1.855(3) . ?
Sb1 F4 1.860(3) . ?
Sb1 F5 1.864(3) . ?
Sb1 F1 1.868(3) . ?
Sb1 F2 1.875(3) . ?
C47 C48 1.376(10) . ?
C47 C52 1.397(11) . ?
C47 H47 0.9300 . ?
C48 C49 1.338(10) . ?
C48 H48 0.9300 . ?
C49 C50 1.336(10) . ?
C49 H49 0.9300 . ?
C50 C51 1.349(11) . ?
C50 H50 0.9300 . ?
C51 C52 1.382(11) . ?
C51 H51 0.9300 . ?
C52 H52 0.9300 . ?
C53 C54 1.367(8) . ?
C53 C58 1.369(8) . ?
C53 H53 0.9300 . ?
C54 C55 1.380(9) . ?
C54 H54 0.9300 . ?
C55 C56 1.359(9) . ?
C55 H55 0.9300 . ?
C56 C57 1.388(10) . ?
C56 H56 0.9300 . ?
C57 C58 1.369(8) . ?
C57 H57 0.9300 . ?
C58 H58 0.9300 . ?
